data_4503300
loop_
_publ_author_name
'Chandran, Sreekant K.'
'Nath, Naba K.'
'Roy, Saikat'
'Nangia, Ashwini'

_publ_section_title
;
 Polymorphism in Fuchsones
;
_journal_issue 1
_journal_name_full 'Crystal Growth &amp; Design'
_journal_page_first 140
_journal_paper_doi 10.1021/cg700977w
_journal_volume 8
_journal_year 2008
_chemical_formula_sum 'C21 H18 O'
_chemical_formula_weight 286.35
_chemical_name_common Dimethylfuchsone
_chemical_name_systematic
; 
 2,6-Dimethyl-4-(diphenylmethylene)-cyclohexa-2,5-dienone 
;
_space_group_IT_number 14
_symmetry_cell_setting monoclinic
_symmetry_space_group_name_Hall '-P 2ybc'
_symmetry_space_group_name_H-M 'P 1 21/c 1'
_atom_sites_solution_hydrogens geom
_atom_sites_solution_primary direct
_atom_sites_solution_secondary difmap
_audit_creation_method SHELXL-97
_cell_angle_alpha 90.00
_cell_angle_beta 90.599(2)
_cell_angle_gamma 90.00
_cell_formula_units_Z 4
_cell_length_a 8.3795(12)
_cell_length_b 18.562(3)
_cell_length_c 9.8928(14)
_cell_measurement_reflns_used 2677
_cell_measurement_temperature 100(2)
_cell_measurement_theta_max 26.20
_cell_measurement_theta_min 2.67
_cell_volume 1538.6(4)
_computing_cell_refinement 'Bruker SMART'
_computing_data_collection 'Bruker SMART'
_computing_data_reduction 'Bruker SAINT'
_computing_molecular_graphics 'Bruker SHELXTL'
_computing_publication_material 'Bruker SHELXTL'
_computing_structure_refinement 'SHELXL-97 (Sheldrick, 1997)'
_computing_structure_solution 'SHELXS-97 (Sheldrick, 1990)'
_diffrn_ambient_temperature 100(2)
_diffrn_measured_fraction_theta_full 0.943
_diffrn_measured_fraction_theta_max 0.943
_diffrn_measurement_device_type 'CCD area detector'
_diffrn_measurement_method 'phi and omega scans'
_diffrn_radiation_monochromator graphite
_diffrn_radiation_source 'fine-focus sealed tube'
_diffrn_radiation_type MoK\a
_diffrn_radiation_wavelength 0.71073
_diffrn_reflns_av_R_equivalents 0.0235
_diffrn_reflns_av_sigmaI/netI 0.0402
_diffrn_reflns_limit_h_max 9
_diffrn_reflns_limit_h_min -10
_diffrn_reflns_limit_k_max 22
_diffrn_reflns_limit_k_min -18
_diffrn_reflns_limit_l_max 12
_diffrn_reflns_limit_l_min -11
_diffrn_reflns_number 5604
_diffrn_reflns_theta_full 26.24
_diffrn_reflns_theta_max 26.24
_diffrn_reflns_theta_min 2.19
_exptl_absorpt_coefficient_mu 0.074
_exptl_absorpt_correction_T_max 0.9882
_exptl_absorpt_correction_T_min 0.9810
_exptl_absorpt_correction_type multi-scan
_exptl_absorpt_process_details SADABS
_exptl_crystal_colour yellow
_exptl_crystal_density_diffrn 1.236
_exptl_crystal_density_method 'not measured'
_exptl_crystal_description block
_exptl_crystal_F_000 608
_exptl_crystal_size_max 0.26
_exptl_crystal_size_mid 0.20
_exptl_crystal_size_min 0.16
_refine_diff_density_max 0.229
_refine_diff_density_min -0.162
_refine_diff_density_rms 0.041
_refine_ls_extinction_method none
_refine_ls_goodness_of_fit_ref 1.037
_refine_ls_hydrogen_treatment constr
_refine_ls_matrix_type full
_refine_ls_number_parameters 201
_refine_ls_number_reflns 2928
_refine_ls_number_restraints 0
_refine_ls_restrained_S_all 1.037
_refine_ls_R_factor_all 0.0599
_refine_ls_R_factor_gt 0.0462
_refine_ls_shift/su_max 0.000
_refine_ls_shift/su_mean 0.000
_refine_ls_structure_factor_coef Fsqd
_refine_ls_weighting_details 'calc w=1/[\s^2^(Fo^2^)+(0.0471P)^2^+0.3076P] where P=(Fo^2^+2Fc^2^)/3'
_refine_ls_weighting_scheme calc
_refine_ls_wR_factor_gt 0.1010
_refine_ls_wR_factor_ref 0.1079
_reflns_number_gt 2338
_reflns_number_total 2928
_reflns_threshold_expression >2sigma(I)
_cod_data_source_file cg700977w-file013.cif
_cod_data_source_block an815_m
_cod_depositor_comments
;
The following automatic conversions were performed:

'_symmetry_cell_setting' value 'Monoclinic' changed to 'monoclinic'
according to /home/saulius/struct/CIF-dictionaries/cif_core.dic
dictionary named 'cif_core.dic' version 2.4.1 from 2010-06-29.

Automatic conversion script
Id: cif_fix_values 1715 2011-07-08 13:25:40Z adriana 
;
_cod_original_sg_symbol_H-M 'P2(1)/c  '
_cod_database_code 4503300

loop_
_symmetry_equiv_pos_as_xyz
'x, y, z'
'-x, y+1/2, -z+1/2'
'-x, -y, -z'
'x, -y-1/2, z-1/2'

loop_
_atom_site_label
_atom_site_type_symbol
_atom_site_fract_x
_atom_site_fract_y
_atom_site_fract_z
_atom_site_U_iso_or_equiv
_atom_site_adp_type
_atom_site_occupancy
_atom_site_symmetry_multiplicity
_atom_site_calc_flag
_atom_site_refinement_flags
O1 O 0.17141(14) 0.50481(6) 0.32805(11) 0.0299(3) Uani 1 1 d .
C3 C 0.45928(19) 0.36635(9) 0.38435(15) 0.0227(4) Uani 1 1 d .
H3 H 0.5717 0.3604 0.3904 0.027 Uiso 1 1 calc R
C6 C 0.12334(19) 0.38248(9) 0.38091(14) 0.0220(4) Uani 1 1 d .
C7 C 0.41957(18) 0.23669(8) 0.43520(14) 0.0214(4) Uani 1 1 d .
C2 C 0.40119(19) 0.43216(9) 0.35512(15) 0.0229(4) Uani 1 1 d .
C5 C 0.18773(18) 0.31663(9) 0.39993(14) 0.0216(4) Uani 1 1 d .
H5 H 0.1180 0.2766 0.4091 0.026 Uiso 1 1 calc R
C1 C 0.22720(19) 0.44456(9) 0.35336(15) 0.0224(4) Uani 1 1 d .
C4 C 0.35840(18) 0.30410(8) 0.40708(14) 0.0209(4) Uani 1 1 d .
C15 C 0.23615(19) 0.15983(9) 0.29437(16) 0.0245(4) Uani 1 1 d .
H15 H 0.2382 0.1956 0.2258 0.029 Uiso 1 1 calc R
C9 C 0.6489(2) 0.27176(9) 0.58650(16) 0.0271(4) Uani 1 1 d .
H9 H 0.5877 0.3112 0.6185 0.033 Uiso 1 1 calc R
C14 C 0.32249(18) 0.17065(8) 0.41450(15) 0.0217(4) Uani 1 1 d .
C8 C 0.58328(18) 0.22578(9) 0.48857(15) 0.0225(4) Uani 1 1 d .
C16 C 0.14768(19) 0.09756(9) 0.27416(16) 0.0258(4) Uani 1 1 d .
H16 H 0.0893 0.0908 0.1923 0.031 Uiso 1 1 calc R
C19 C 0.32004(19) 0.11648(9) 0.51272(16) 0.0245(4) Uani 1 1 d .
H19 H 0.3803 0.1223 0.5939 0.029 Uiso 1 1 calc R
C21 C -0.05324(19) 0.39598(9) 0.38793(17) 0.0277(4) Uani 1 1 d .
H21A H -0.1086 0.3505 0.4059 0.042 Uiso 1 1 calc R
H21B H -0.0912 0.4159 0.3017 0.042 Uiso 1 1 calc R
H21C H -0.0750 0.4303 0.4608 0.042 Uiso 1 1 calc R
C20 C 0.5056(2) 0.49480(9) 0.31919(17) 0.0295(4) Uani 1 1 d .
H20A H 0.6172 0.4828 0.3393 0.044 Uiso 1 1 calc R
H20B H 0.4743 0.5370 0.3722 0.044 Uiso 1 1 calc R
H20C H 0.4934 0.5055 0.2226 0.044 Uiso 1 1 calc R
C17 C 0.14483(19) 0.04517(9) 0.37430(16) 0.0266(4) Uani 1 1 d .
H17 H 0.0835 0.0027 0.3611 0.032 Uiso 1 1 calc R
C13 C 0.6749(2) 0.16683(9) 0.44693(17) 0.0277(4) Uani 1 1 d .
H13 H 0.6317 0.1338 0.3830 0.033 Uiso 1 1 calc R
C12 C 0.8275(2) 0.15603(10) 0.49767(18) 0.0352(5) Uani 1 1 d .
H12 H 0.8888 0.1163 0.4672 0.042 Uiso 1 1 calc R
C18 C 0.2309(2) 0.05451(9) 0.49311(16) 0.0267(4) Uani 1 1 d .
H18 H 0.2287 0.0184 0.5612 0.032 Uiso 1 1 calc R
C10 C 0.8017(2) 0.26074(10) 0.63766(17) 0.0330(4) Uani 1 1 d .
H10 H 0.8450 0.2928 0.7034 0.040 Uiso 1 1 calc R
C11 C 0.8910(2) 0.20289(11) 0.59252(18) 0.0359(5) Uani 1 1 d .
H11 H 0.9960 0.1954 0.6268 0.043 Uiso 1 1 calc R

loop_
_atom_site_aniso_label
_atom_site_aniso_U_11
_atom_site_aniso_U_22
_atom_site_aniso_U_33
_atom_site_aniso_U_23
_atom_site_aniso_U_13
_atom_site_aniso_U_12
O1 0.0318(7) 0.0236(7) 0.0344(6) 0.0004(5) -0.0015(5) 0.0047(5)
C3 0.0175(8) 0.0291(10) 0.0213(8) -0.0013(7) -0.0035(6) 0.0001(7)
C6 0.0209(9) 0.0275(9) 0.0174(7) -0.0016(6) -0.0009(6) 0.0026(7)
C7 0.0211(9) 0.0262(9) 0.0167(7) 0.0007(6) 0.0008(6) 0.0011(7)
C2 0.0249(9) 0.0244(9) 0.0195(7) -0.0020(6) -0.0018(6) -0.0014(7)
C5 0.0202(9) 0.0241(9) 0.0205(8) -0.0005(6) -0.0006(6) -0.0030(7)
C1 0.0261(9) 0.0232(9) 0.0178(7) -0.0019(6) -0.0023(6) 0.0031(7)
C4 0.0194(8) 0.0245(9) 0.0189(7) -0.0014(6) -0.0012(6) 0.0010(6)
C15 0.0266(9) 0.0243(9) 0.0228(8) 0.0013(7) 0.0018(7) 0.0046(7)
C9 0.0249(9) 0.0311(10) 0.0253(8) 0.0023(7) -0.0004(7) 0.0000(7)
C14 0.0192(9) 0.0233(9) 0.0225(8) -0.0012(6) 0.0004(7) 0.0029(7)
C8 0.0204(9) 0.0259(9) 0.0213(8) 0.0060(7) 0.0005(6) 0.0009(7)
C16 0.0222(9) 0.0311(10) 0.0239(8) -0.0045(7) -0.0028(7) 0.0023(7)
C19 0.0255(9) 0.0262(10) 0.0219(8) 0.0003(7) -0.0001(7) 0.0018(7)
C21 0.0237(9) 0.0311(10) 0.0285(8) 0.0019(7) 0.0009(7) 0.0043(7)
C20 0.0284(10) 0.0278(10) 0.0321(9) 0.0032(7) -0.0027(8) -0.0027(7)
C17 0.0232(9) 0.0241(9) 0.0324(9) -0.0054(7) 0.0056(7) -0.0015(7)
C13 0.0271(10) 0.0255(10) 0.0307(9) 0.0030(7) 0.0032(7) 0.0021(7)
C12 0.0266(10) 0.0375(11) 0.0416(10) 0.0138(9) 0.0088(8) 0.0110(8)
C18 0.0287(10) 0.0238(9) 0.0276(8) 0.0018(7) 0.0045(7) 0.0015(7)
C10 0.0261(10) 0.0459(12) 0.0270(9) 0.0065(8) -0.0055(7) -0.0049(8)
C11 0.0189(9) 0.0529(13) 0.0358(10) 0.0180(9) -0.0028(8) 0.0016(8)

loop_
_atom_type_symbol
_atom_type_description
_atom_type_scat_dispersion_real
_atom_type_scat_dispersion_imag
_atom_type_scat_source
C C 0.0033 0.0016 'International Tables Vol C Tables 4.2.6.8 and 6.1.1.4'
H H 0.0000 0.0000 'International Tables Vol C Tables 4.2.6.8 and 6.1.1.4'
O O 0.0106 0.0060 'International Tables Vol C Tables 4.2.6.8 and 6.1.1.4'

loop_
_geom_angle_atom_site_label_1
_geom_angle_atom_site_label_2
_geom_angle_atom_site_label_3
_geom_angle
C2 C3 C4 123.12(15)
C2 C3 H3 118.4
C4 C3 H3 118.4
C5 C6 C1 119.95(15)
C5 C6 C21 122.50(15)
C1 C6 C21 117.55(14)
C4 C7 C8 122.53(15)
C4 C7 C14 121.29(14)
C8 C7 C14 116.18(14)
C3 C2 C1 119.95(15)
C3 C2 C20 122.98(15)
C1 C2 C20 117.04(14)
C6 C5 C4 123.04(15)
C6 C5 H5 118.5
C4 C5 H5 118.5
O1 C1 C6 121.51(15)
O1 C1 C2 120.97(15)
C6 C1 C2 117.51(14)
C7 C4 C5 121.31(14)
C7 C4 C3 122.53(15)
C5 C4 C3 116.16(14)
C16 C15 C14 120.87(15)
C16 C15 H15 119.6
C14 C15 H15 119.6
C10 C9 C8 121.14(16)
C10 C9 H9 119.4
C8 C9 H9 119.4
C19 C14 C15 118.40(15)
C19 C14 C7 120.66(14)
C15 C14 C7 120.90(14)
C9 C8 C13 117.87(15)
C9 C8 C7 121.32(14)
C13 C8 C7 120.74(15)
C15 C16 C17 119.61(16)
C15 C16 H16 120.2
C17 C16 H16 120.2
C18 C19 C14 120.79(16)
C18 C19 H19 119.6
C14 C19 H19 119.6
C6 C21 H21A 109.5
C6 C21 H21B 109.5
H21A C21 H21B 109.5
C6 C21 H21C 109.5
H21A C21 H21C 109.5
H21B C21 H21C 109.5
C2 C20 H20A 109.5
C2 C20 H20B 109.5
H20A C20 H20B 109.5
C2 C20 H20C 109.5
H20A C20 H20C 109.5
H20B C20 H20C 109.5
C18 C17 C16 120.38(16)
C18 C17 H17 119.8
C16 C17 H17 119.8
C12 C13 C8 120.91(17)
C12 C13 H13 119.5
C8 C13 H13 119.5
C11 C12 C13 120.21(17)
C11 C12 H12 119.9
C13 C12 H12 119.9
C17 C18 C19 119.93(15)
C17 C18 H18 120.0
C19 C18 H18 120.0
C11 C10 C9 119.75(18)
C11 C10 H10 120.1
C9 C10 H10 120.1
C12 C11 C10 120.10(17)
C12 C11 H11 120.0
C10 C11 H11 120.0

loop_
_geom_bond_atom_site_label_1
_geom_bond_atom_site_label_2
_geom_bond_distance
O1 C1 1.2366(19)
C3 C2 1.345(2)
C3 C4 1.451(2)
C3 H3 0.9500
C6 C5 1.348(2)
C6 C1 1.471(2)
C6 C21 1.503(2)
C7 C4 1.379(2)
C7 C8 1.479(2)
C7 C14 1.484(2)
C2 C1 1.476(2)
C2 C20 1.500(2)
C5 C4 1.450(2)
C5 H5 0.9500
C15 C16 1.386(2)
C15 C14 1.399(2)
C15 H15 0.9500
C9 C10 1.387(2)
C9 C8 1.399(2)
C9 H9 0.9500
C14 C19 1.399(2)
C8 C13 1.401(2)
C16 C17 1.389(2)
C16 H16 0.9500
C19 C18 1.384(2)
C19 H19 0.9500
C21 H21A 0.9800
C21 H21B 0.9800
C21 H21C 0.9800
C20 H20A 0.9800
C20 H20B 0.9800
C20 H20C 0.9800
C17 C18 1.383(2)
C17 H17 0.9500
C13 C12 1.383(2)
C13 H13 0.9500
C12 C11 1.382(3)
C12 H12 0.9500
C18 H18 0.9500
C10 C11 1.385(3)
C10 H10 0.9500
C11 H11 0.9500

loop_
_cod_related_entry_id
_cod_related_entry_database
_cod_related_entry_code
1 ChemSpider 256700
